data_4084760
loop_
_publ_author_name
'Morales-Becerril, Ill\'an'
'Flores-\'Alamo, Marcos'
'Tlahuext-Aca, Adri\'an'
'Ar\'evalo, Alma'
'Garc\'ia, Juventino J.'

_publ_section_title
;
 Synthesis of Low-Valent Nickel Complexes in Aqueous Media, Mechanistic
 Insights, and Selected Applications
;
_journal_issue 23
_journal_name_full Organometallics
_journal_page_first 6796
_journal_paper_doi 10.1021/om500767p
_journal_volume 33
_journal_year 2014
_chemical_compound_source 'synthesis as described'
_chemical_formula_moiety 'C18 H39 F3 Ni1 O5 P2 S1'
_chemical_formula_sum 'C18 H39 F3 Ni O5 P2 S'
_chemical_formula_weight 545.2
_chemical_name_systematic
;
 ?
;
_space_group_crystal_system triclinic
_space_group_IT_number 2
_space_group_name_Hall '-P 1'
_space_group_name_H-M_alt 'P -1'
_symmetry_space_group_name_Hall '-P 1'
_symmetry_space_group_name_H-M 'P -1'
_atom_sites_solution_hydrogens geom
_atom_sites_solution_primary direct
_atom_sites_solution_secondary difmap
_audit_conform_dict_location ftp://ftp.iucr.org/pub/cif_core.dic
_audit_conform_dict_name cif_core.dic
_audit_conform_dict_version 2.4
_audit_creation_date 2013-02-15T17:23:56-00:00
_audit_creation_method 'WinGX routine CIF_UPDATE'
_cell_angle_alpha 77.339(4)
_cell_angle_beta 73.837(4)
_cell_angle_gamma 80.778(4)
_cell_formula_units_Z 2
_cell_length_a 8.8766(5)
_cell_length_b 12.4744(4)
_cell_length_c 12.4891(6)
_cell_measurement_reflns_used 7617
_cell_measurement_temperature 130(2)
_cell_measurement_theta_max 25.9987
_cell_measurement_theta_min 3.3599
_cell_measurement_wavelength 0.71073
_cell_volume 1288.67(11)
_computing_cell_refinement
;
        CrysAlisPro, Agilent Technologies,
        Version 1.171.35.19 (release 27-10-2011 CrysAlis171 .NET)
        (compiled Oct 27 2011,15:02:11)
;
_computing_data_collection
;
        CrysAlisPro, Agilent Technologies,
        Version 1.171.35.19 (release 27-10-2011 CrysAlis171 .NET)
        (compiled Oct 27 2011,15:02:11)
;
_computing_data_reduction
;
        CrysAlisPro, Agilent Technologies,
        Version 1.171.35.19 (release 27-10-2011 CrysAlis171 .NET)
        (compiled Oct 27 2011,15:02:11)
;
_computing_molecular_graphics 'Ortep-3 for Windows (Farrugia, 1997)'
_computing_publication_material 'WinGX publication routines (Farrugia, 1999)'
_computing_structure_refinement 'SHELXL-97 (Sheldrick, 2008)'
_diffrn_ambient_temperature 130(2)
_diffrn_detector_area_resol_mean 10.4685
_diffrn_measured_fraction_theta_full 0.998
_diffrn_measured_fraction_theta_max 0.998
_diffrn_measurement_device_type 'Xcalibur, Atlas, Gemini'
_diffrn_measurement_method '\w scans'
_diffrn_orient_matrix_UB_11 0.0246183
_diffrn_orient_matrix_UB_12 -0.0246768
_diffrn_orient_matrix_UB_13 0.0500325
_diffrn_orient_matrix_UB_21 0.0789464
_diffrn_orient_matrix_UB_22 0.0095314
_diffrn_orient_matrix_UB_23 -0.0290521
_diffrn_orient_matrix_UB_31 -0.0127021
_diffrn_orient_matrix_UB_32 0.0522976
_diffrn_orient_matrix_UB_33 0.0164887
_diffrn_radiation_monochromator graphite
_diffrn_radiation_probe x-ray
_diffrn_radiation_type MoK\a
_diffrn_radiation_wavelength 0.71073
_diffrn_reflns_av_R_equivalents 0.0256
_diffrn_reflns_av_unetI/netI 0.0297
_diffrn_reflns_limit_h_max 10
_diffrn_reflns_limit_h_min -10
_diffrn_reflns_limit_k_max 15
_diffrn_reflns_limit_k_min -15
_diffrn_reflns_limit_l_max 15
_diffrn_reflns_limit_l_min -15
_diffrn_reflns_number 15573
_diffrn_reflns_theta_full 26.05
_diffrn_reflns_theta_max 26.05
_diffrn_reflns_theta_min 3.37
_exptl_absorpt_coefficient_mu 1.004
_exptl_absorpt_correction_T_max 0.917
_exptl_absorpt_correction_T_min 0.861
_exptl_absorpt_correction_type analytical
_exptl_absorpt_process_details
;
        CrysAlisPro, Agilent Technologies,
        Version 1.171.35.19 (release 27-10-2011 CrysAlis171 .NET)
        (compiled Oct 27 2011,15:02:11)
Analytical numeric absorption correction using a multifaceted crystal
                        model based on expressions derived by R.C. Clark & J.S.
        (Clark, R. C. & Reid, J. S. (1995). Acta Cryst. A51, 887-897)
;
_exptl_crystal_colour 'pale yellow'
_exptl_crystal_density_diffrn 1.405
_exptl_crystal_density_method 'not measured'
_exptl_crystal_description prism
_exptl_crystal_F_000 576
_exptl_crystal_size_max 0.2062
_exptl_crystal_size_mid 0.108
_exptl_crystal_size_min 0.0931
_refine_diff_density_max 0.871
_refine_diff_density_min -0.747
_refine_diff_density_rms 0.083
_refine_ls_extinction_method none
_refine_ls_goodness_of_fit_ref 1.106
_refine_ls_hydrogen_treatment mixed
_refine_ls_matrix_type full
_refine_ls_number_parameters 279
_refine_ls_number_reflns 5081
_refine_ls_number_restraints 1
_refine_ls_restrained_S_all 1.106
_refine_ls_R_factor_all 0.0493
_refine_ls_R_factor_gt 0.0438
_refine_ls_shift/su_max 0.001
_refine_ls_shift/su_mean 0
_refine_ls_structure_factor_coef Fsqd
_refine_ls_weighting_details 'calc w=1/[\s^2^(Fo^2^)+(0.0167P)^2^+4.1865P] where P=(Fo^2^+2Fc^2^)/3'
_refine_ls_weighting_scheme calc
_refine_ls_wR_factor_gt 0.1001
_refine_ls_wR_factor_ref 0.1027
_reflns_number_gt 4537
_reflns_number_total 5081
_reflns_threshold_expression >2\s(I)
_cod_data_source_file om500767p_si_002.cif
_cod_data_source_block SI-2c-imb112b
_cod_depositor_comments 'Adding full bibliography for 4084755--4084760.cif.'
_cod_original_cell_volume 1288.67(10)
_cod_database_code 4084760

loop_
_space_group_symop_operation_xyz
'x, y, z'
'-x, -y, -z'

loop_
_atom_site_label
_atom_site_type_symbol
_atom_site_fract_x
_atom_site_fract_y
_atom_site_fract_z
_atom_site_U_iso_or_equiv
_atom_site_adp_type
_atom_site_occupancy
_atom_site_symmetry_multiplicity
_atom_site_calc_flag
_atom_site_refinement_flags
C1 C 0.4522(4) 0.6701(3) 0.2695(3) 0.0203(7) Uani 1 1 d .
H1A H 0.3373 0.6727 0.3048 0.024 Uiso 1 1 calc R
H1B H 0.4977 0.5918 0.279 0.024 Uiso 1 1 calc R
C2 C 0.5287(4) 0.7351(3) 0.3277(3) 0.0220(7) Uani 1 1 d .
H2A H 0.6431 0.7108 0.3143 0.026 Uiso 1 1 calc R
H2B H 0.4811 0.7213 0.4105 0.026 Uiso 1 1 calc R
C3 C 0.6565(4) 0.9487(3) 0.2880(3) 0.0217(7) Uani 1 1 d .
H3 H 0.623 1.0299 0.2792 0.026 Uiso 1 1 calc R
C4 C 0.8083(4) 0.9319(4) 0.1961(4) 0.0371(9) Uani 1 1 d .
H4A H 0.8872 0.9753 0.2024 0.056 Uiso 1 1 calc R
H4B H 0.7866 0.9561 0.1213 0.056 Uiso 1 1 calc R
H4C H 0.8487 0.8534 0.2057 0.056 Uiso 1 1 calc R
C5 C 0.6883(5) 0.9103(3) 0.4051(3) 0.0345(9) Uani 1 1 d .
H5A H 0.7354 0.8332 0.4125 0.052 Uiso 1 1 calc R
H5B H 0.5888 0.916 0.4635 0.052 Uiso 1 1 calc R
H5C H 0.761 0.9568 0.4145 0.052 Uiso 1 1 calc R
C6 C 0.3155(4) 0.9367(3) 0.3648(3) 0.0202(7) Uani 1 1 d .
H6 H 0.3413 0.9348 0.4382 0.024 Uiso 1 1 calc R
C7 C 0.1809(5) 0.8657(3) 0.3917(4) 0.0362(9) Uani 1 1 d .
H7A H 0.0901 0.8957 0.446 0.054 Uiso 1 1 calc R
H7B H 0.2148 0.7899 0.4246 0.054 Uiso 1 1 calc R
H7C H 0.1511 0.8656 0.3218 0.054 Uiso 1 1 calc R
C8 C 0.2649(4) 1.0567(3) 0.3204(3) 0.0289(8) Uani 1 1 d .
H8A H 0.235 1.0622 0.2494 0.043 Uiso 1 1 calc R
H8B H 0.3526 1.1009 0.3065 0.043 Uiso 1 1 calc R
H8C H 0.1746 1.0845 0.3766 0.043 Uiso 1 1 calc R
C9 C 0.6662(4) 0.6501(2) 0.0478(3) 0.0185(6) Uani 1 1 d .
H9 H 0.6377 0.5741 0.0544 0.022 Uiso 1 1 calc R
C10 C 0.8008(4) 0.6381(3) 0.1042(3) 0.0314(8) Uani 1 1 d .
H10A H 0.8918 0.5937 0.0645 0.047 Uiso 1 1 calc R
H10B H 0.7671 0.6015 0.1836 0.047 Uiso 1 1 calc R
H10C H 0.8303 0.7114 0.101 0.047 Uiso 1 1 calc R
C11 C 0.7181(4) 0.6982(3) -0.0783(3) 0.0249(7) Uani 1 1 d .
H11A H 0.7528 0.7713 -0.0882 0.037 Uiso 1 1 calc R
H11B H 0.6295 0.705 -0.1126 0.037 Uiso 1 1 calc R
H11C H 0.8055 0.6492 -0.1152 0.037 Uiso 1 1 calc R
C12 C 0.3268(4) 0.6984(3) 0.0691(3) 0.0190(7) Uani 1 1 d .
H12 H 0.362 0.7087 -0.0155 0.023 Uiso 1 1 calc R
C13 C 0.2891(5) 0.5791(3) 0.1135(4) 0.0332(9) Uani 1 1 d .
H13A H 0.243 0.5685 0.1956 0.05 Uiso 1 1 calc R
H13B H 0.3863 0.529 0.0973 0.05 Uiso 1 1 calc R
H13C H 0.2139 0.5632 0.0761 0.05 Uiso 1 1 calc R
C14 C 0.1787(4) 0.7783(3) 0.0990(3) 0.0294(8) Uani 1 1 d .
H14A H 0.0994 0.7654 0.0634 0.044 Uiso 1 1 calc R
H14B H 0.2052 0.8545 0.0714 0.044 Uiso 1 1 calc R
H14C H 0.1363 0.7663 0.1815 0.044 Uiso 1 1 calc R
C15 C 0.8507(5) 0.6425(4) 0.5759(4) 0.0449(10) Uani 1 1 d .
H15A H 0.9294 0.6948 0.5585 0.067 Uiso 1 1 calc R
H15B H 0.8745 0.5795 0.6333 0.067 Uiso 1 1 calc R
H15C H 0.7456 0.6794 0.605 0.067 Uiso 1 1 calc R
C16 C 0.8545(5) 0.6028(3) 0.4707(3) 0.0342(9) Uani 1 1 d .
C17 C 0.7448(5) 0.5190(3) 0.4823(4) 0.0416(10) Uani 1 1 d .
H17A H 0.7466 0.5072 0.4069 0.062 Uiso 1 1 calc R
H17B H 0.6375 0.5457 0.5203 0.062 Uiso 1 1 calc R
H17C H 0.7786 0.4491 0.5273 0.062 Uiso 1 1 calc R
C18 C 0.8299(5) 0.2770(4) 0.2394(4) 0.0442(11) Uani 1 1 d .
O1 O 0.5075(3) 1.06060(18) 0.06011(19) 0.0256(6) Uani 1 1 d D
O2 O 0.9422(4) 0.6366(3) 0.3800(3) 0.0514(8) Uani 1 1 d .
O3 O 0.5763(5) 0.4028(3) 0.2435(5) 0.0929(16) Uani 1 1 d .
O4 O 0.5800(3) 0.2199(2) 0.2163(2) 0.0376(6) Uiso 1 1 d .
O5 O 0.5849(5) 0.2506(5) 0.3965(3) 0.1002(18) Uani 1 1 d .
S1 S 0.61900(10) 0.29011(7) 0.27871(7) 0.0253(2) Uani 1 1 d .
F1 F 0.8813(4) 0.3118(5) 0.1277(3) 0.135(2) Uani 1 1 d .
F2 F 0.8916(5) 0.1776(3) 0.2635(6) 0.144(2) Uani 1 1 d .
F3 F 0.8923(3) 0.3375(3) 0.2849(3) 0.0717(9) Uani 1 1 d .
P1 P 0.49736(10) 0.88271(6) 0.26947(7) 0.01570(17) Uani 1 1 d .
P2 P 0.48742(10) 0.73079(6) 0.11860(7) 0.01505(17) Uani 1 1 d .
Ni1 Ni 0.49639(5) 0.90612(3) 0.09413(3) 0.01420(11) Uani 1 1 d .
H1D H 0.517(4) 1.102(3) 0.100(3) 0.021 Uiso 1 1 d D

loop_
_atom_site_aniso_label
_atom_site_aniso_U_11
_atom_site_aniso_U_22
_atom_site_aniso_U_33
_atom_site_aniso_U_23
_atom_site_aniso_U_13
_atom_site_aniso_U_12
C1 0.0289(18) 0.0142(15) 0.0152(15) 0.0001(12) -0.0035(13) -0.0021(13)
C2 0.035(2) 0.0153(15) 0.0144(15) -0.0002(12) -0.0071(14) -0.0004(13)
C3 0.0230(17) 0.0199(16) 0.0272(18) -0.0105(13) -0.0124(14) 0.0025(13)
C4 0.0220(19) 0.052(2) 0.045(2) -0.022(2) -0.0088(18) -0.0049(17)
C5 0.040(2) 0.038(2) 0.037(2) -0.0149(17) -0.0249(19) 0.0007(17)
C6 0.0250(18) 0.0207(16) 0.0136(15) -0.0062(12) -0.0014(13) -0.0011(13)
C7 0.028(2) 0.038(2) 0.039(2) -0.0169(18) 0.0070(17) -0.0087(17)
C8 0.028(2) 0.0251(18) 0.0273(19) -0.0054(15) -0.0014(15) 0.0046(15)
C9 0.0212(17) 0.0120(14) 0.0220(16) -0.0059(12) -0.0033(13) -0.0011(12)
C10 0.0257(19) 0.038(2) 0.033(2) -0.0136(17) -0.0126(16) 0.0080(16)
C11 0.0221(18) 0.0263(17) 0.0224(17) -0.0043(14) -0.0006(14) -0.0004(14)
C12 0.0173(16) 0.0231(16) 0.0184(15) -0.0079(13) -0.0022(13) -0.0055(13)
C13 0.034(2) 0.0264(19) 0.044(2) -0.0114(17) -0.0086(18) -0.0124(16)
C14 0.0188(18) 0.0309(19) 0.041(2) -0.0126(16) -0.0073(16) -0.0006(14)
C15 0.043(3) 0.047(3) 0.043(2) -0.008(2) -0.012(2) 0.001(2)
C16 0.033(2) 0.0257(18) 0.036(2) 0.0035(16) -0.0081(18) 0.0060(16)
C17 0.043(3) 0.033(2) 0.042(2) 0.0046(18) -0.010(2) -0.0033(18)
C18 0.028(2) 0.066(3) 0.051(3) -0.037(2) -0.013(2) 0.002(2)
O1 0.0533(17) 0.0120(11) 0.0153(11) -0.0022(9) -0.0140(11) -0.0056(10)
O2 0.057(2) 0.0461(18) 0.0376(17) 0.0017(14) 0.0061(15) -0.0116(15)
O3 0.076(3) 0.0238(17) 0.195(5) -0.020(2) -0.069(3) 0.0098(17)
O5 0.073(3) 0.211(6) 0.0215(17) -0.012(2) -0.0014(18) -0.060(3)
S1 0.0225(4) 0.0274(4) 0.0248(4) -0.0061(3) -0.0034(4) -0.0017(3)
F1 0.048(2) 0.319(7) 0.054(2) -0.070(3) 0.0187(17) -0.077(3)
F2 0.068(3) 0.083(3) 0.326(8) -0.094(4) -0.106(4) 0.047(2)
F3 0.0507(18) 0.108(3) 0.081(2) -0.044(2) -0.0245(16) -0.0303(17)
P1 0.0215(4) 0.0128(4) 0.0131(4) -0.0031(3) -0.0054(3) 0.0002(3)
P2 0.0193(4) 0.0121(4) 0.0137(4) -0.0030(3) -0.0035(3) -0.0020(3)
Ni1 0.0210(2) 0.01061(19) 0.01112(19) -0.00192(14) -0.00431(16) -0.00164(15)

loop_
_atom_type_symbol
_atom_type_description
_atom_type_scat_dispersion_real
_atom_type_scat_dispersion_imag
_atom_type_scat_source
C C 0.0033 0.0016 'International Tables Vol C Tables 4.2.6.8 and 6.1.1.4'
H H 0 0 'International Tables Vol C Tables 4.2.6.8 and 6.1.1.4'
O O 0.0106 0.006 'International Tables Vol C Tables 4.2.6.8 and 6.1.1.4'
S S 0.1246 0.1234 'International Tables Vol C Tables 4.2.6.8 and 6.1.1.4'
F F 0.0171 0.0103 'International Tables Vol C Tables 4.2.6.8 and 6.1.1.4'
P P 0.1023 0.0942 'International Tables Vol C Tables 4.2.6.8 and 6.1.1.4'
Ni Ni 0.3393 1.1124 'International Tables Vol C Tables 4.2.6.8 and 6.1.1.4'

loop_
_exptl_crystal_face_index_h
_exptl_crystal_face_index_k
_exptl_crystal_face_index_l
_exptl_crystal_face_perp_dist
-12 0 1 0.0466
12 0 -1 0.0466
3 17 8 0.1005
-3 -17 -8 0.1005
-3 -2 -17 0.054
3 2 17 0.054
-1 17 0 0.0915
1 -17 0 0.0915

loop_
_geom_angle_atom_site_label_1
_geom_angle_atom_site_label_2
_geom_angle_atom_site_label_3
_geom_angle
_geom_angle_site_symmetry_1
_geom_angle_site_symmetry_3
C2 C1 P2 109.3(2) . .
C2 C1 H1A 109.8 . .
P2 C1 H1A 109.8 . .
C2 C1 H1B 109.8 . .
P2 C1 H1B 109.8 . .
H1A C1 H1B 108.3 . .
C1 C2 P1 108.9(2) . .
C1 C2 H2A 109.9 . .
P1 C2 H2A 109.9 . .
C1 C2 H2B 109.9 . .
P1 C2 H2B 109.9 . .
H2A C2 H2B 108.3 . .
C5 C3 C4 110.1(3) . .
C5 C3 P1 113.2(3) . .
C4 C3 P1 111.2(2) . .
C5 C3 H3 107.4 . .
C4 C3 H3 107.4 . .
P1 C3 H3 107.4 . .
C3 C4 H4A 109.5 . .
C3 C4 H4B 109.5 . .
H4A C4 H4B 109.5 . .
C3 C4 H4C 109.5 . .
H4A C4 H4C 109.5 . .
H4B C4 H4C 109.5 . .
C3 C5 H5A 109.5 . .
C3 C5 H5B 109.5 . .
H5A C5 H5B 109.5 . .
C3 C5 H5C 109.5 . .
H5A C5 H5C 109.5 . .
H5B C5 H5C 109.5 . .
C8 C6 C7 111.3(3) . .
C8 C6 P1 111.9(2) . .
C7 C6 P1 113.1(2) . .
C8 C6 H6 106.7 . .
C7 C6 H6 106.7 . .
P1 C6 H6 106.7 . .
C6 C7 H7A 109.5 . .
C6 C7 H7B 109.5 . .
H7A C7 H7B 109.5 . .
C6 C7 H7C 109.5 . .
H7A C7 H7C 109.5 . .
H7B C7 H7C 109.5 . .
C6 C8 H8A 109.5 . .
C6 C8 H8B 109.5 . .
H8A C8 H8B 109.5 . .
C6 C8 H8C 109.5 . .
H8A C8 H8C 109.5 . .
H8B C8 H8C 109.5 . .
C10 C9 C11 111.1(3) . .
C10 C9 P2 112.7(2) . .
C11 C9 P2 111.3(2) . .
C10 C9 H9 107.1 . .
C11 C9 H9 107.1 . .
P2 C9 H9 107.1 . .
C9 C10 H10A 109.5 . .
C9 C10 H10B 109.5 . .
H10A C10 H10B 109.5 . .
C9 C10 H10C 109.5 . .
H10A C10 H10C 109.5 . .
H10B C10 H10C 109.5 . .
C9 C11 H11A 109.5 . .
C9 C11 H11B 109.5 . .
H11A C11 H11B 109.5 . .
C9 C11 H11C 109.5 . .
H11A C11 H11C 109.5 . .
H11B C11 H11C 109.5 . .
C13 C12 C14 110.5(3) . .
C13 C12 P2 112.8(2) . .
C14 C12 P2 111.1(2) . .
C13 C12 H12 107.4 . .
C14 C12 H12 107.4 . .
P2 C12 H12 107.4 . .
C12 C13 H13A 109.5 . .
C12 C13 H13B 109.5 . .
H13A C13 H13B 109.5 . .
C12 C13 H13C 109.5 . .
H13A C13 H13C 109.5 . .
H13B C13 H13C 109.5 . .
C12 C14 H14A 109.5 . .
C12 C14 H14B 109.5 . .
H14A C14 H14B 109.5 . .
C12 C14 H14C 109.5 . .
H14A C14 H14C 109.5 . .
H14B C14 H14C 109.5 . .
C16 C15 H15A 109.5 . .
C16 C15 H15B 109.5 . .
H15A C15 H15B 109.5 . .
C16 C15 H15C 109.5 . .
H15A C15 H15C 109.5 . .
H15B C15 H15C 109.5 . .
O2 C16 C15 121.7(4) . .
O2 C16 C17 121.4(4) . .
C15 C16 C17 116.9(4) . .
C16 C17 H17A 109.5 . .
C16 C17 H17B 109.5 . .
H17A C17 H17B 109.5 . .
C16 C17 H17C 109.5 . .
H17A C17 H17C 109.5 . .
H17B C17 H17C 109.5 . .
F2 C18 F3 106.6(4) . .
F2 C18 F1 107.9(5) . .
F3 C18 F1 104.6(4) . .
F2 C18 S1 113.1(4) . .
F3 C18 S1 114.5(3) . .
F1 C18 S1 109.6(3) . .
Ni1 O1 Ni1 101.46(10) 2_675 .
Ni1 O1 H1D 129(3) 2_675 .
Ni1 O1 H1D 130(3) . .
O3 S1 O5 116.5(3) . .
O3 S1 O4 114.0(2) . .
O5 S1 O4 113.9(2) . .
O3 S1 C18 103.9(2) . .
O5 S1 C18 102.4(2) . .
O4 S1 C18 103.89(17) . .
C2 P1 C3 107.18(16) . .
C2 P1 C6 105.87(15) . .
C3 P1 C6 105.38(15) . .
C2 P1 Ni1 110.19(10) . .
C3 P1 Ni1 111.68(11) . .
C6 P1 Ni1 116.01(11) . .
C1 P2 C12 106.99(15) . .
C1 P2 C9 105.51(15) . .
C12 P2 C9 105.23(14) . .
C1 P2 Ni1 110.09(10) . .
C12 P2 Ni1 111.93(11) . .
C9 P2 Ni1 116.48(10) . .
O1 Ni1 O1 78.54(10) 2_675 .
O1 Ni1 P1 175.26(7) 2_675 .
O1 Ni1 P1 96.83(7) . .
O1 Ni1 P2 97.01(7) 2_675 .
O1 Ni1 P2 175.46(7) . .
P1 Ni1 P2 87.63(3) . .
O1 Ni1 Ni1 39.33(6) 2_675 2_675
O1 Ni1 Ni1 39.22(7) . 2_675
P1 Ni1 Ni1 136.03(3) . 2_675
P2 Ni1 Ni1 136.33(3) . 2_675

loop_
_geom_bond_atom_site_label_1
_geom_bond_atom_site_label_2
_geom_bond_distance
_geom_bond_site_symmetry_2
C1 C2 1.535(4) .
C1 P2 1.829(3) .
C1 H1A 0.99 .
C1 H1B 0.99 .
C2 P1 1.833(3) .
C2 H2A 0.99 .
C2 H2B 0.99 .
C3 C5 1.526(5) .
C3 C4 1.526(5) .
C3 P1 1.834(3) .
C3 H3 1 .
C4 H4A 0.98 .
C4 H4B 0.98 .
C4 H4C 0.98 .
C5 H5A 0.98 .
C5 H5B 0.98 .
C5 H5C 0.98 .
C6 C8 1.520(5) .
C6 C7 1.520(5) .
C6 P1 1.846(3) .
C6 H6 1 .
C7 H7A 0.98 .
C7 H7B 0.98 .
C7 H7C 0.98 .
C8 H8A 0.98 .
C8 H8B 0.98 .
C8 H8C 0.98 .
C9 C10 1.521(5) .
C9 C11 1.525(4) .
C9 P2 1.846(3) .
C9 H9 1 .
C10 H10A 0.98 .
C10 H10B 0.98 .
C10 H10C 0.98 .
C11 H11A 0.98 .
C11 H11B 0.98 .
C11 H11C 0.98 .
C12 C13 1.526(5) .
C12 C14 1.527(5) .
C12 P2 1.834(3) .
C12 H12 1 .
C13 H13A 0.98 .
C13 H13B 0.98 .
C13 H13C 0.98 .
C14 H14A 0.98 .
C14 H14B 0.98 .
C14 H14C 0.98 .
C15 C16 1.492(6) .
C15 H15A 0.98 .
C15 H15B 0.98 .
C15 H15C 0.98 .
C16 O2 1.213(5) .
C16 C17 1.498(6) .
C17 H17A 0.98 .
C17 H17B 0.98 .
C17 H17C 0.98 .
C18 F2 1.281(6) .
C18 F3 1.303(5) .
C18 F1 1.337(6) .
C18 S1 1.788(4) .
O1 Ni1 1.888(2) 2_675
O1 Ni1 1.893(2) .
O1 H1D 0.824(18) .
O3 S1 1.401(3) .
O4 S1 1.429(3) .
O5 S1 1.407(4) .
P1 Ni1 2.1472(9) .
P2 Ni1 2.1524(8) .
Ni1 O1 1.888(2) 2_675
Ni1 Ni1 2.9271(8) 2_675

loop_
_geom_torsion_atom_site_label_1
_geom_torsion_atom_site_label_2
_geom_torsion_atom_site_label_3
_geom_torsion_atom_site_label_4
_geom_torsion
_geom_torsion_site_symmetry_1
_geom_torsion_site_symmetry_4
P2 C1 C2 P1 39.9(3) . .
F2 C18 S1 O3 -178.8(4) . .
F3 C18 S1 O3 58.7(5) . .
F1 C18 S1 O3 -58.4(4) . .
F2 C18 S1 O5 59.4(5) . .
F3 C18 S1 O5 -63.0(5) . .
F1 C18 S1 O5 179.9(4) . .
F2 C18 S1 O4 -59.3(4) . .
F3 C18 S1 O4 178.2(4) . .
F1 C18 S1 O4 61.1(4) . .
C1 C2 P1 C3 -154.7(2) . .
C1 C2 P1 C6 93.2(2) . .
C1 C2 P1 Ni1 -33.0(3) . .
C5 C3 P1 C2 -44.5(3) . .
C4 C3 P1 C2 80.0(3) . .
C5 C3 P1 C6 67.9(3) . .
C4 C3 P1 C6 -167.6(3) . .
C5 C3 P1 Ni1 -165.3(2) . .
C4 C3 P1 Ni1 -40.8(3) . .
C8 C6 P1 C2 -174.3(2) . .
C7 C6 P1 C2 -47.5(3) . .
C8 C6 P1 C3 72.4(3) . .
C7 C6 P1 C3 -160.9(3) . .
C8 C6 P1 Ni1 -51.7(3) . .
C7 C6 P1 Ni1 75.0(3) . .
C2 C1 P2 C12 -153.9(2) . .
C2 C1 P2 C9 94.4(2) . .
C2 C1 P2 Ni1 -32.1(3) . .
C13 C12 P2 C1 -43.7(3) . .
C14 C12 P2 C1 80.9(3) . .
C13 C12 P2 C9 68.2(3) . .
C14 C12 P2 C9 -167.2(2) . .
C13 C12 P2 Ni1 -164.4(2) . .
C14 C12 P2 Ni1 -39.8(3) . .
C10 C9 P2 C1 -49.5(3) . .
C11 C9 P2 C1 -175.1(2) . .
C10 C9 P2 C12 -162.5(2) . .
C11 C9 P2 C12 72.0(3) . .
C10 C9 P2 Ni1 72.9(3) . .
C11 C9 P2 Ni1 -52.7(2) . .
Ni1 O1 Ni1 O1 0 2_675 2_675
Ni1 O1 Ni1 P1 -178.97(10) 2_675 .
Ni1 O1 Ni1 P2 11.9(12) 2_675 .
C2 P1 Ni1 O1 18E1(7) . 2_675
C3 P1 Ni1 O1 -61.6(11) . 2_675
C6 P1 Ni1 O1 59.2(11) . 2_675
C2 P1 Ni1 O1 -168.30(15) . .
C3 P1 Ni1 O1 -49.30(14) . .
C6 P1 Ni1 O1 71.47(14) . .
C2 P1 Ni1 P2 10.85(13) . .
C3 P1 Ni1 P2 129.85(12) . .
C6 P1 Ni1 P2 -109.39(12) . .
C2 P1 Ni1 Ni1 -169.23(13) . 2_675
C3 P1 Ni1 Ni1 -50.24(12) . 2_675
C6 P1 Ni1 Ni1 70.53(13) . 2_675
C1 P2 Ni1 O1 -169.48(15) . 2_675
C12 P2 Ni1 O1 -50.62(14) . 2_675
C9 P2 Ni1 O1 70.50(15) . 2_675
C1 P2 Ni1 O1 18E1(7) . .
C12 P2 Ni1 O1 -62.4(11) . .
C9 P2 Ni1 O1 58.8(11) . .
C1 P2 Ni1 P1 9.57(12) . .
C12 P2 Ni1 P1 128.43(11) . .
C9 P2 Ni1 P1 -110.45(12) . .
C1 P2 Ni1 Ni1 -170.35(12) . 2_675
C12 P2 Ni1 Ni1 -51.48(12) . 2_675
C9 P2 Ni1 Ni1 69.64(13) . 2_675
